data_4027632
loop_
_publ_author_name
'G. Richard Stephenson'
'Caroline Roe'
'Christopher E. Anson'

_publ_section_title
;
 Stereochemical Requirements of Oxidative Cyclizations in Extended
 Iterative Organoiron-Mediated Routes to Alkaloids
;
_journal_name_full 'Journal of Organic Chemistry'
_journal_page_first 9684
_journal_page_last 9692
_journal_paper_doi 10.1021/jo301617f
_journal_volume 77
_journal_year 2012
_chemical_formula_sum 'C19 H18 Fe O7'
_chemical_formula_weight 414.18
_chemical_name_systematic
; 
 ? 
;
_space_group_IT_number 14
_symmetry_cell_setting monoclinic
_symmetry_space_group_name_Hall '-P 2ybc'
_symmetry_space_group_name_H-M 'P 1 21/c 1'
_atom_sites_solution_hydrogens geom
_atom_sites_solution_primary direct
_atom_sites_solution_secondary difmap
_audit_creation_method SHELXL-97
_cell_angle_alpha 90.00
_cell_angle_beta 96.110(2)
_cell_angle_gamma 90.00
_cell_formula_units_Z 4
_cell_length_a 7.2560(6)
_cell_length_b 19.1627(17)
_cell_length_c 12.7919(11)
_cell_measurement_reflns_used 5337
_cell_measurement_temperature 100(2)
_cell_measurement_theta_max 27.66
_cell_measurement_theta_min 2.66
_cell_volume 1768.5(3)
_computing_cell_refinement 'SMART-NT 5.6 (Bruker AXS Inc., 2005)'
_computing_data_collection 'SMART-NT 5.6 (Bruker AXS Inc., 2005)'
_computing_data_reduction 'SAINT+ 6.45 (Bruker AXS Inc., 2003)'
_computing_molecular_graphics 'SHELXTL 6.14 (BrukerAXS Inc., 2003)'
_computing_publication_material 'SHELXTL 6.14 (BrukerAXS Inc., 2003)'
_computing_structure_refinement 'SHELXTL 6.14 (BrukerAXS Inc., 2003)'
_computing_structure_solution 'SHELXTL 6.14 (BrukerAXS Inc., 2003)'
_diffrn_ambient_temperature 100(2)
_diffrn_detector_area_resol_mean 8.333
_diffrn_measured_fraction_theta_full 1.000
_diffrn_measured_fraction_theta_max 0.926
_diffrn_measurement_device_type 'Bruker SMART Apex'
_diffrn_measurement_method 'CCD area detector'
_diffrn_radiation_monochromator graphite
_diffrn_radiation_source 'rotating anode'
_diffrn_radiation_type MoK\a
_diffrn_radiation_wavelength 0.71073
_diffrn_reflns_av_R_equivalents 0.0287
_diffrn_reflns_av_sigmaI/netI 0.0297
_diffrn_reflns_limit_h_max 9
_diffrn_reflns_limit_h_min -9
_diffrn_reflns_limit_k_max 24
_diffrn_reflns_limit_k_min -24
_diffrn_reflns_limit_l_max 16
_diffrn_reflns_limit_l_min -16
_diffrn_reflns_number 12262
_diffrn_reflns_theta_full 25.00
_diffrn_reflns_theta_max 28.18
_diffrn_reflns_theta_min 1.92
_exptl_absorpt_coefficient_mu 0.893
_exptl_absorpt_correction_T_max 0.862
_exptl_absorpt_correction_T_min 0.731
_exptl_absorpt_correction_type multi-scan
_exptl_absorpt_process_details 'SADABS (Bruker AXS Inc., 2005)'
_exptl_crystal_colour colourless
_exptl_crystal_density_diffrn 1.556
_exptl_crystal_description 'hexagonal prism'
_exptl_crystal_F_000 856
_exptl_crystal_size_max 0.36
_exptl_crystal_size_mid 0.23
_exptl_crystal_size_min 0.18
_refine_diff_density_max 0.542
_refine_diff_density_min -0.244
_refine_diff_density_rms 0.071
_refine_ls_extinction_method none
_refine_ls_goodness_of_fit_ref 1.033
_refine_ls_hydrogen_treatment refall
_refine_ls_matrix_type full
_refine_ls_number_parameters 316
_refine_ls_number_reflns 4034
_refine_ls_number_restraints 0
_refine_ls_restrained_S_all 1.033
_refine_ls_R_factor_all 0.0401
_refine_ls_R_factor_gt 0.0335
_refine_ls_shift/su_max 0.002
_refine_ls_shift/su_mean 0.000
_refine_ls_structure_factor_coef Fsqd
_refine_ls_weighting_details 'calc w=1/[\s^2^(Fo^2^)+(0.0474P)^2^+0.5911P] where P=(Fo^2^+2Fc^2^)/3'
_refine_ls_weighting_scheme calc
_refine_ls_wR_factor_gt 0.0811
_refine_ls_wR_factor_ref 0.0848
_reflns_number_gt 3498
_reflns_number_total 4034
_reflns_threshold_expression >2sigma(I)
_cod_data_source_file jo301617f_si_001.cif
_cod_data_source_block crc342a
_cod_original_sg_symbol_H-M 'P 21/c'
_cod_database_code 4027632

loop_
_symmetry_equiv_pos_as_xyz
'x, y, z'
'-x, y+1/2, -z+1/2'
'-x, -y, -z'
'x, -y-1/2, z-1/2'

loop_
_atom_site_label
_atom_site_type_symbol
_atom_site_fract_x
_atom_site_fract_y
_atom_site_fract_z
_atom_site_U_iso_or_equiv
_atom_site_adp_type
_atom_site_occupancy
_atom_site_symmetry_multiplicity
_atom_site_calc_flag
Fe1 Fe 0.19126(3) 0.673553(12) 0.140814(19) 0.01560(9) Uani 1 1 d
C21 C 0.3212(3) 0.74633(9) 0.19693(14) 0.0217(4) Uani 1 1 d
O21 O 0.4049(2) 0.79283(7) 0.23205(12) 0.0330(3) Uani 1 1 d
C22 C 0.1808(3) 0.71048(9) 0.01100(15) 0.0222(4) Uani 1 1 d
O22 O 0.1758(2) 0.73393(8) -0.07141(11) 0.0358(4) Uani 1 1 d
C23 C -0.0325(3) 0.69410(9) 0.17866(14) 0.0201(4) Uani 1 1 d
O23 O -0.17763(19) 0.70632(7) 0.20101(11) 0.0292(3) Uani 1 1 d
C1 C 0.2698(2) 0.60831(8) 0.26849(13) 0.0159(3) Uani 1 1 d
H1 H 0.324(3) 0.6294(10) 0.3316(16) 0.016(5) Uiso 1 1 d
C2 C 0.3925(2) 0.60007(8) 0.18917(14) 0.0169(3) Uani 1 1 d
H2 H 0.515(3) 0.6113(10) 0.2018(15) 0.017(5) Uiso 1 1 d
C3 C 0.3042(2) 0.58103(8) 0.08959(13) 0.0169(3) Uani 1 1 d
C4 C 0.1081(2) 0.57407(9) 0.08545(13) 0.0165(3) Uani 1 1 d
H4 H 0.044(3) 0.5682(10) 0.0156(17) 0.021(5) Uiso 1 1 d
C5 C 0.0453(2) 0.52755(8) 0.17035(13) 0.0156(3) Uani 1 1 d
H5 H -0.091(3) 0.5202(9) 0.1621(14) 0.012(4) Uiso 1 1 d
C6 C 0.1124(2) 0.55668(8) 0.27947(13) 0.0149(3) Uani 1 1 d
H6 H 0.013(3) 0.5810(9) 0.3027(14) 0.010(4) Uiso 1 1 d
O1 O 0.38564(17) 0.57274(6) -0.00062(10) 0.0211(3) Uani 1 1 d
C7 C 0.5730(3) 0.59739(10) 0.00116(17) 0.0257(4) Uani 1 1 d
H71 H 0.617(3) 0.5909(11) -0.0684(18) 0.029(6) Uiso 1 1 d
H72 H 0.658(3) 0.5705(11) 0.0521(18) 0.029(6) Uiso 1 1 d
H73 H 0.586(3) 0.6454(12) 0.0222(17) 0.027(6) Uiso 1 1 d
C8 C 0.1626(2) 0.49953(8) 0.36085(13) 0.0144(3) Uani 1 1 d
C9 C 0.1413(2) 0.42974(8) 0.33465(13) 0.0152(3) Uani 1 1 d
C10 C 0.1836(2) 0.37834(9) 0.41162(14) 0.0172(3) Uani 1 1 d
C11 C 0.2468(2) 0.39652(9) 0.51346(13) 0.0161(3) Uani 1 1 d
C12 C 0.2658(2) 0.46757(8) 0.54101(13) 0.0152(3) Uani 1 1 d
H12 H 0.171(3) 0.3320(10) 0.3899(16) 0.017(5) Uiso 1 1 d
C13 C 0.2249(2) 0.51787(8) 0.46454(13) 0.0149(3) Uani 1 1 d
H13 H 0.233(3) 0.5633(10) 0.4829(15) 0.013(5) Uiso 1 1 d
C14 C 0.0790(3) 0.40881(9) 0.22309(13) 0.0180(3) Uani 1 1 d
H141 H 0.136(3) 0.3663(11) 0.2060(16) 0.022(5) Uiso 1 1 d
H142 H -0.054(3) 0.4003(11) 0.2118(17) 0.025(5) Uiso 1 1 d
O2 O 0.12809(17) 0.46074(6) 0.15156(9) 0.0169(2) Uani 1 1 d
O3 O 0.29668(18) 0.35011(6) 0.59309(10) 0.0211(3) Uani 1 1 d
C15 C 0.3094(3) 0.27883(9) 0.56293(16) 0.0234(4) Uani 1 1 d
H151 H 0.192(3) 0.2608(12) 0.5338(19) 0.035(6) Uiso 1 1 d
H152 H 0.350(3) 0.2539(11) 0.6232(17) 0.022(5) Uiso 1 1 d
H153 H 0.400(3) 0.2733(11) 0.5117(17) 0.023(5) Uiso 1 1 d
O4 O 0.32504(17) 0.48022(6) 0.64419(9) 0.0183(3) Uani 1 1 d
C16 C 0.3690(3) 0.55115(9) 0.67155(14) 0.0189(4) Uani 1 1 d
H161 H 0.260(3) 0.5821(10) 0.6603(15) 0.018(5) Uiso 1 1 d
H162 H 0.467(3) 0.5681(10) 0.6307(15) 0.015(5) Uiso 1 1 d
H163 H 0.414(3) 0.5491(10) 0.7441(17) 0.019(5) Uiso 1 1 d

loop_
_atom_site_aniso_label
_atom_site_aniso_U_11
_atom_site_aniso_U_22
_atom_site_aniso_U_33
_atom_site_aniso_U_23
_atom_site_aniso_U_13
_atom_site_aniso_U_12
Fe1 0.01717(14) 0.01621(13) 0.01329(14) 0.00260(9) 0.00100(10) 0.00200(9)
C21 0.0259(9) 0.0198(8) 0.0190(9) 0.0066(7) 0.0003(7) 0.0035(7)
O21 0.0406(9) 0.0210(7) 0.0349(9) 0.0036(6) -0.0073(7) -0.0042(6)
C22 0.0215(9) 0.0242(9) 0.0214(10) 0.0037(7) 0.0046(7) 0.0029(7)
O22 0.0380(9) 0.0463(9) 0.0235(8) 0.0151(7) 0.0060(6) 0.0057(7)
C23 0.0263(10) 0.0166(8) 0.0175(9) 0.0047(7) 0.0025(7) 0.0032(7)
O23 0.0265(7) 0.0298(7) 0.0329(8) 0.0102(6) 0.0108(6) 0.0096(6)
C1 0.0184(8) 0.0149(7) 0.0135(8) 0.0013(6) -0.0022(6) -0.0001(6)
C2 0.0154(8) 0.0156(8) 0.0191(9) 0.0041(6) -0.0009(7) 0.0007(6)
C3 0.0194(8) 0.0158(7) 0.0159(8) 0.0024(6) 0.0042(7) 0.0025(6)
C4 0.0181(8) 0.0196(8) 0.0112(8) 0.0004(6) -0.0012(6) 0.0009(6)
C5 0.0127(8) 0.0192(8) 0.0146(8) 0.0004(6) 0.0003(6) 0.0003(6)
C6 0.0158(8) 0.0164(7) 0.0123(8) 0.0007(6) 0.0005(6) 0.0010(6)
O1 0.0226(7) 0.0227(6) 0.0191(6) -0.0005(5) 0.0075(5) 0.0004(5)
C7 0.0231(10) 0.0258(10) 0.0304(11) 0.0010(8) 0.0128(8) -0.0003(7)
C8 0.0129(8) 0.0173(8) 0.0133(8) 0.0017(6) 0.0029(6) 0.0006(6)
C9 0.0143(8) 0.0181(8) 0.0131(8) -0.0011(6) 0.0007(6) -0.0011(6)
C10 0.0178(8) 0.0151(8) 0.0188(9) 0.0001(6) 0.0027(7) -0.0013(6)
C11 0.0149(8) 0.0179(8) 0.0158(8) 0.0030(6) 0.0029(6) -0.0003(6)
C12 0.0125(8) 0.0202(8) 0.0129(8) -0.0006(6) 0.0009(6) -0.0010(6)
C13 0.0141(8) 0.0149(8) 0.0159(8) -0.0004(6) 0.0025(6) -0.0001(6)
C14 0.0227(9) 0.0177(8) 0.0135(8) -0.0005(6) 0.0010(7) -0.0024(7)
O2 0.0208(6) 0.0176(6) 0.0126(6) 0.0004(5) 0.0024(5) 0.0002(5)
O3 0.0299(7) 0.0161(6) 0.0163(6) 0.0030(5) -0.0029(5) 0.0003(5)
C15 0.0301(11) 0.0158(8) 0.0230(10) 0.0025(7) -0.0038(8) -0.0004(7)
O4 0.0245(6) 0.0176(6) 0.0120(6) 0.0005(5) -0.0024(5) -0.0027(5)
C16 0.0214(9) 0.0198(8) 0.0149(9) -0.0030(7) -0.0014(7) -0.0027(7)

loop_
_atom_type_symbol
_atom_type_description
_atom_type_scat_dispersion_real
_atom_type_scat_dispersion_imag
_atom_type_scat_source
C C 0.0033 0.0016 'International Tables Vol C Tables 4.2.6.8 and 6.1.1.4'
H H 0.0000 0.0000 'International Tables Vol C Tables 4.2.6.8 and 6.1.1.4'
O O 0.0106 0.0060 'International Tables Vol C Tables 4.2.6.8 and 6.1.1.4'
Fe Fe 0.3463 0.8444 'International Tables Vol C Tables 4.2.6.8 and 6.1.1.4'

loop_
_geom_angle_atom_site_label_1
_geom_angle_atom_site_label_2
_geom_angle_atom_site_label_3
_geom_angle
C23 Fe1 C21 100.06(8)
C23 Fe1 C22 102.32(8)
C21 Fe1 C22 91.85(8)
C23 Fe1 C2 134.40(7)
C21 Fe1 C2 94.89(7)
C22 Fe1 C2 120.07(8)
C23 Fe1 C1 95.75(7)
C21 Fe1 C1 93.70(7)
C22 Fe1 C1 159.86(8)
C2 Fe1 C1 40.14(7)
C23 Fe1 C3 132.11(7)
C21 Fe1 C3 125.43(8)
C22 Fe1 C3 91.35(7)
C2 Fe1 C3 39.64(7)
C1 Fe1 C3 69.72(7)
C23 Fe1 C4 93.12(7)
C21 Fe1 C4 164.30(8)
C22 Fe1 C4 93.64(8)
C2 Fe1 C4 69.66(7)
C1 Fe1 C4 76.40(7)
C3 Fe1 C4 39.79(7)
O21 C21 Fe1 179.43(18)
O22 C22 Fe1 179.43(17)
O23 C23 Fe1 178.41(18)
C2 C1 C6 121.47(15)
C2 C1 Fe1 69.47(9)
C6 C1 Fe1 108.37(11)
C2 C1 H1 114.8(12)
C6 C1 H1 116.2(12)
Fe1 C1 H1 117.6(12)
C3 C2 C1 114.34(15)
C3 C2 Fe1 70.66(9)
C1 C2 Fe1 70.39(9)
C3 C2 H2 124.1(12)
C1 C2 H2 121.2(12)
Fe1 C2 H2 122.4(12)
O1 C3 C2 126.82(16)
O1 C3 C4 118.67(15)
C2 C3 C4 114.42(15)
O1 C3 Fe1 125.87(11)
C2 C3 Fe1 69.70(10)
C4 C3 Fe1 70.56(9)
C3 C4 C5 113.86(14)
C3 C4 Fe1 69.65(9)
C5 C4 Fe1 113.00(11)
C3 C4 H4 115.2(12)
C5 C4 H4 116.2(12)
Fe1 C4 H4 120.6(11)
O2 C5 C4 103.91(13)
O2 C5 C6 112.11(13)
C4 C5 C6 110.38(14)
O2 C5 H5 106.5(10)
C4 C5 H5 112.4(11)
C6 C5 H5 111.3(11)
C8 C6 C1 113.59(13)
C8 C6 C5 112.88(13)
C1 C6 C5 108.66(14)
C8 C6 H6 106.1(11)
C1 C6 H6 108.3(11)
C5 C6 H6 106.9(11)
C3 O1 C7 116.33(14)
O1 C7 H71 109.9(13)
O1 C7 H72 111.1(13)
H71 C7 H72 106.9(19)
O1 C7 H73 112.6(13)
H71 C7 H73 110.0(18)
H72 C7 H73 106.1(18)
C9 C8 C13 119.27(15)
C9 C8 C6 121.02(15)
C13 C8 C6 119.67(14)
C8 C9 C10 119.86(15)
C8 C9 C14 120.14(15)
C10 C9 C14 119.97(15)
C11 C10 C9 120.76(15)
C11 C10 H12 122.3(13)
C9 C10 H12 116.9(13)
O3 C11 C10 124.94(15)
O3 C11 C12 115.44(15)
C10 C11 C12 119.61(15)
O4 C12 C13 125.57(15)
O4 C12 C11 115.18(14)
C13 C12 C11 119.24(15)
C12 C13 C8 121.23(15)
C12 C13 H13 119.1(12)
C8 C13 H13 119.6(12)
O2 C14 C9 110.68(14)
O2 C14 H141 107.9(13)
C9 C14 H141 110.7(13)
O2 C14 H142 109.5(13)
C9 C14 H142 112.2(13)
H141 C14 H142 105.8(18)
C14 O2 C5 112.08(13)
C11 O3 C15 116.11(14)
O3 C15 H151 111.7(14)
O3 C15 H152 107.0(13)
H151 C15 H152 109.0(18)
O3 C15 H153 110.6(12)
H151 C15 H153 109.4(19)
H152 C15 H153 109.0(17)
C12 O4 C16 116.36(13)
O4 C16 H161 112.4(12)
O4 C16 H162 109.9(11)
H161 C16 H162 109.7(16)
O4 C16 H163 104.1(12)
H161 C16 H163 110.6(16)
H162 C16 H163 110.0(17)

loop_
_geom_bond_atom_site_label_1
_geom_bond_atom_site_label_2
_geom_bond_distance
Fe1 C23 1.7869(19)
Fe1 C21 1.7902(19)
Fe1 C22 1.7992(19)
Fe1 C2 2.0751(17)
Fe1 C1 2.0873(16)
Fe1 C3 2.0878(16)
Fe1 C4 2.0997(17)
C21 O21 1.143(2)
C22 O22 1.143(2)
C23 O23 1.144(2)
C1 C2 1.428(2)
C1 C6 1.529(2)
C1 H1 0.95(2)
C2 C3 1.412(2)
C2 H2 0.91(2)
C3 O1 1.360(2)
C3 C4 1.425(2)
C4 C5 1.512(2)
C4 H4 0.97(2)
C5 O2 1.445(2)
C5 C6 1.534(2)
C5 H5 0.995(19)
C6 C8 1.528(2)
C6 H6 0.931(19)
O1 C7 1.437(2)
C7 H71 0.98(2)
C7 H72 0.99(2)
C7 H73 0.96(2)
C8 C9 1.383(2)
C8 C13 1.400(2)
C9 C10 1.403(2)
C9 C14 1.505(2)
C10 C11 1.379(2)
C10 H12 0.93(2)
C11 O3 1.371(2)
C11 C12 1.409(2)
C12 O4 1.366(2)
C12 C13 1.383(2)
C13 H13 0.902(19)
C14 O2 1.423(2)
C14 H141 0.95(2)
C14 H142 0.98(2)
O3 C15 1.425(2)
C15 H151 0.96(2)
C15 H152 0.93(2)
C15 H153 0.98(2)
O4 C16 1.431(2)
C16 H161 0.99(2)
C16 H162 0.98(2)
C16 H163 0.95(2)
